data_4346260
loop_
_publ_author_name
'Kitamura, Fumi'
'Sawaguchi, Kana'
'Mori, Asami'
'Takagi, Shoji'
'Suzuki, Takayoshi'
'Kobayashi, Atsushi'
'Kato, Masako'
'Nakajima, Kiyohiko'

_publ_section_title
;
 Coordination Structure Conversion of Hydrazone-Palladium(II) Complexes in
 the Solid State and in Solution.
;
_journal_issue 17
_journal_name_full 'Inorganic chemistry'
_journal_page_first 8436
_journal_page_last 8448
_journal_paper_doi 10.1021/acs.inorgchem.5b01128
_journal_volume 54
_journal_year 2015
_chemical_formula_moiety 'C15 H15 Cl2 N5 O Pd'
_chemical_formula_sum 'C15 H15 Cl2 N5 O Pd'
_chemical_formula_weight 458.62
_space_group_IT_number 2
_space_group_name_Hall '-P 1'
_space_group_name_H-M_alt 'P -1'
_symmetry_cell_setting triclinic
_symmetry_Int_Tables_number 2
_symmetry_space_group_name_Hall '-P 1'
_symmetry_space_group_name_H-M 'P -1'
_atom_sites_solution_hydrogens geom
_atom_sites_solution_primary direct
_atom_sites_solution_secondary difmap
_audit_creation_method SHELXL-97
_cell_angle_alpha 94.6410(10)
_cell_angle_beta 98.6370(10)
_cell_angle_gamma 104.2340(10)
_cell_formula_units_Z 2
_cell_length_a 7.9333(2)
_cell_length_b 9.1844(2)
_cell_length_c 12.9114(3)
_cell_measurement_reflns_used 9321
_cell_measurement_temperature 298
_cell_measurement_theta_max 27.52
_cell_measurement_theta_min 3.05
_cell_volume 894.69(4)
_computing_cell_refinement PROCESS-AUTO
_computing_data_collection PROCESS-AUTO
_computing_data_reduction PROCESS-AUTO
_computing_molecular_graphics 'CrystalStructure 4.0 (Rigaku, 2010)'
_computing_publication_material 'CrystalStructure 4.0'
_computing_structure_refinement 'SHELXL-97 (Sheldrick, 2008)'
_computing_structure_solution 'SIR2004 (Burla, et al., 2005)'
_diffrn_ambient_temperature 298
_diffrn_detector_area_resol_mean 6.849
_diffrn_measured_fraction_theta_full 0.996
_diffrn_measured_fraction_theta_max 0.996
_diffrn_measurement_device_type 'Rigaku SCX mini'
_diffrn_measurement_method \w
_diffrn_radiation_monochromator graphite
_diffrn_radiation_source 'sealed tube'
_diffrn_radiation_type MoK\a
_diffrn_radiation_wavelength 0.71075
_diffrn_reflns_av_R_equivalents 0.0472
_diffrn_reflns_av_sigmaI/netI 0.0396
_diffrn_reflns_limit_h_max 10
_diffrn_reflns_limit_h_min -10
_diffrn_reflns_limit_k_max 11
_diffrn_reflns_limit_k_min -11
_diffrn_reflns_limit_l_max 16
_diffrn_reflns_limit_l_min -16
_diffrn_reflns_number 9463
_diffrn_reflns_theta_full 27.48
_diffrn_reflns_theta_max 27.48
_diffrn_reflns_theta_min 3.05
_exptl_absorpt_coefficient_mu 1.348
_exptl_absorpt_correction_T_max 0.8770
_exptl_absorpt_correction_T_min 0.6880
_exptl_absorpt_correction_type numerical
_exptl_absorpt_process_details 'NUMABS (Rigaku, 1999)'
_exptl_crystal_colour orange
_exptl_crystal_density_diffrn 1.702
_exptl_crystal_density_method 'not measured'
_exptl_crystal_description prism
_exptl_crystal_F_000 456
_exptl_crystal_size_max 0.30
_exptl_crystal_size_mid 0.30
_exptl_crystal_size_min 0.10
_refine_diff_density_max 0.685
_refine_diff_density_min -0.897
_refine_diff_density_rms 0.082
_refine_ls_extinction_method none
_refine_ls_goodness_of_fit_ref 1.266
_refine_ls_hydrogen_treatment refall
_refine_ls_matrix_type full
_refine_ls_number_parameters 277
_refine_ls_number_reflns 4099
_refine_ls_number_restraints 0
_refine_ls_restrained_S_all 1.266
_refine_ls_R_factor_all 0.0307
_refine_ls_R_factor_gt 0.0290
_refine_ls_shift/su_max 0.003
_refine_ls_shift/su_mean 0.000
_refine_ls_structure_factor_coef Fsqd
_refine_ls_weighting_details 'calc w=1/[\s^2^(Fo^2^)+(0.0220P)^2^+0.8484P] where P=(Fo^2^+2Fc^2^)/3'
_refine_ls_weighting_scheme calc
_refine_ls_wR_factor_gt 0.0849
_refine_ls_wR_factor_ref 0.0858
_reflns_number_gt 3919
_reflns_number_total 4099
_reflns_threshold_expression >2sigma(I)
_cod_data_source_file ic5b01128_si_003.cif
_cod_data_source_block ak12x_2
_cod_database_code 4346260

loop_
_symmetry_equiv_pos_as_xyz
'x, y, z'
'-x, -y, -z'

loop_
_atom_site_label
_atom_site_type_symbol
_atom_site_fract_x
_atom_site_fract_y
_atom_site_fract_z
_atom_site_U_iso_or_equiv
_atom_site_adp_type
_atom_site_occupancy
_atom_site_symmetry_multiplicity
_atom_site_calc_flag
Pd1 Pd 0.25315(3) 0.10464(2) -0.007366(16) 0.03023(8) Uani 1 1 d
Cl1 Cl 0.31849(15) 0.24677(10) -0.14045(7) 0.0519(2) Uani 1 1 d
Cl2 Cl 0.19777(13) 0.30372(9) 0.08782(6) 0.0455(2) Uani 1 1 d
O1 O 0.3746(4) -0.0631(4) 0.3034(2) 0.0565(7) Uani 1 1 d
N1 N 0.2852(4) -0.0878(3) -0.0805(2) 0.0338(5) Uani 1 1 d
N2 N 0.2030(4) -0.0355(3) 0.1023(2) 0.0346(5) Uani 1 1 d
N3 N 0.1592(4) 0.0082(4) 0.1975(2) 0.0403(6) Uani 1 1 d
N4 N 0.0959(5) 0.1695(4) 0.3569(2) 0.0540(8) Uani 1 1 d
N5 N 0.3121(9) -0.3544(7) 0.5015(5) 0.1088(18) Uani 1 1 d
C1 C 0.3283(5) -0.1052(4) -0.1756(3) 0.0434(7) Uani 1 1 d
C2 C 0.3457(6) -0.2434(4) -0.2189(3) 0.0523(9) Uani 1 1 d
C3 C 0.3218(6) -0.3618(4) -0.1611(3) 0.0515(9) Uani 1 1 d
C4 C 0.2760(5) -0.3452(4) -0.0623(3) 0.0460(8) Uani 1 1 d
C5 C 0.2559(4) -0.2064(3) -0.0237(3) 0.0360(6) Uani 1 1 d
C6 C 0.2023(4) -0.1762(4) 0.0786(2) 0.0374(7) Uani 1 1 d
C7 C 0.2592(5) 0.0016(4) 0.2923(3) 0.0418(7) Uani 1 1 d
C8 C 0.2064(5) 0.0845(4) 0.3827(3) 0.0436(7) Uani 1 1 d
C9 C 0.2707(6) 0.0665(6) 0.4852(3) 0.0590(10) Uani 1 1 d
C10 C 0.2180(8) 0.1430(6) 0.5658(3) 0.0716(13) Uani 1 1 d
C11 C 0.1068(8) 0.2317(6) 0.5417(4) 0.0729(14) Uani 1 1 d
C12 C 0.0474(7) 0.2421(6) 0.4367(4) 0.0692(12) Uani 1 1 d
C13 C 0.1435(8) -0.3002(5) 0.1418(4) 0.0546(10) Uani 1 1 d
C14 C 0.3545(7) -0.4019(6) 0.4282(4) 0.0678(12) Uani 1 1 d
C15 C 0.4091(11) -0.4658(10) 0.3395(5) 0.0848(18) Uani 1 1 d
H1 H 0.112(6) 0.066(5) 0.200(3) 0.048(12) Uiso 1 1 d
H2 H 0.343(4) -0.021(4) -0.215(3) 0.030(8) Uiso 1 1 d
H3 H 0.381(5) -0.232(4) -0.295(3) 0.040(9) Uiso 1 1 d
H4 H 0.332(5) -0.451(5) -0.187(3) 0.043(10) Uiso 1 1 d
H5 H 0.268(5) -0.422(4) -0.017(3) 0.038(9) Uiso 1 1 d
H6 H 0.363(7) 0.018(6) 0.496(4) 0.077(16) Uiso 1 1 d
H7 H 0.271(7) 0.131(6) 0.643(4) 0.087(16) Uiso 1 1 d
H8 H 0.057(7) 0.279(6) 0.596(4) 0.076(15) Uiso 1 1 d
H9 H -0.035(7) 0.307(6) 0.413(4) 0.072(15) Uiso 1 1 d
H10 H 0.253(10) -0.296(8) 0.179(5) 0.12(3) Uiso 1 1 d
H11 H 0.061(9) -0.285(8) 0.200(5) 0.12(2) Uiso 1 1 d
H12 H 0.090(8) -0.357(7) 0.104(5) 0.08(2) Uiso 1 1 d
H13 H 0.316(11) -0.554(10) 0.292(7) 0.15(3) Uiso 1 1 d
H14 H 0.460(9) -0.408(7) 0.309(5) 0.08(2) Uiso 1 1 d
H15 H 0.494(9) -0.527(7) 0.364(5) 0.10(2) Uiso 1 1 d

loop_
_atom_site_aniso_label
_atom_site_aniso_U_11
_atom_site_aniso_U_22
_atom_site_aniso_U_33
_atom_site_aniso_U_23
_atom_site_aniso_U_13
_atom_site_aniso_U_12
Pd1 0.03664(14) 0.02457(12) 0.03014(12) 0.00451(8) 0.00325(9) 0.01045(9)
Cl1 0.0829(7) 0.0357(4) 0.0453(4) 0.0159(3) 0.0218(4) 0.0212(4)
Cl2 0.0652(5) 0.0325(4) 0.0426(4) 0.0011(3) 0.0094(4) 0.0208(4)
O1 0.0534(16) 0.079(2) 0.0460(14) 0.0187(13) 0.0090(12) 0.0305(15)
N1 0.0368(13) 0.0301(12) 0.0353(12) 0.0029(10) 0.0056(10) 0.0114(10)
N2 0.0402(14) 0.0340(13) 0.0317(12) 0.0065(10) 0.0064(10) 0.0126(11)
N3 0.0470(16) 0.0443(16) 0.0341(13) 0.0071(11) 0.0087(12) 0.0189(13)
N4 0.063(2) 0.061(2) 0.0434(16) 0.0075(14) 0.0170(15) 0.0216(16)
N5 0.129(5) 0.107(4) 0.108(4) 0.002(3) 0.052(4) 0.048(4)
C1 0.053(2) 0.0396(17) 0.0417(17) 0.0038(14) 0.0119(15) 0.0184(15)
C2 0.065(3) 0.046(2) 0.050(2) -0.0020(16) 0.0170(18) 0.0223(18)
C3 0.063(2) 0.0332(17) 0.063(2) -0.0021(16) 0.0169(19) 0.0206(16)
C4 0.051(2) 0.0318(16) 0.058(2) 0.0061(15) 0.0106(16) 0.0154(14)
C5 0.0351(16) 0.0306(15) 0.0427(16) 0.0045(12) 0.0045(12) 0.0105(12)
C6 0.0382(17) 0.0337(15) 0.0408(16) 0.0096(12) 0.0044(13) 0.0103(13)
C7 0.0433(18) 0.0466(18) 0.0363(15) 0.0133(13) 0.0099(13) 0.0093(14)
C8 0.0413(18) 0.0516(19) 0.0353(16) 0.0066(14) 0.0097(13) 0.0051(14)
C9 0.059(3) 0.074(3) 0.0391(19) 0.0117(18) 0.0047(17) 0.008(2)
C10 0.083(3) 0.086(3) 0.0350(19) 0.002(2) 0.009(2) 0.003(3)
C11 0.090(4) 0.070(3) 0.051(2) -0.008(2) 0.033(2) 0.000(3)
C12 0.076(3) 0.076(3) 0.061(3) -0.001(2) 0.026(2) 0.026(3)
C13 0.073(3) 0.039(2) 0.056(2) 0.0193(18) 0.016(2) 0.014(2)
C14 0.075(3) 0.064(3) 0.069(3) 0.013(2) 0.013(2) 0.027(2)
C15 0.111(5) 0.095(5) 0.052(3) 0.007(3) 0.008(3) 0.039(4)

loop_
_atom_type_symbol
_atom_type_description
_atom_type_scat_dispersion_real
_atom_type_scat_dispersion_imag
_atom_type_scat_source
C C 0.0033 0.0016 'International Tables Vol C Tables 4.2.6.8 and 6.1.1.4'
H H 0.0000 0.0000 'International Tables Vol C Tables 4.2.6.8 and 6.1.1.4'
Cl Cl 0.1484 0.1585 'International Tables Vol C Tables 4.2.6.8 and 6.1.1.4'
N N 0.0061 0.0033 'International Tables Vol C Tables 4.2.6.8 and 6.1.1.4'
O O 0.0106 0.0060 'International Tables Vol C Tables 4.2.6.8 and 6.1.1.4'
Pd Pd -0.9988 1.0072 'International Tables Vol C Tables 4.2.6.8 and 6.1.1.4'

loop_
_geom_angle_atom_site_label_1
_geom_angle_atom_site_label_2
_geom_angle_atom_site_label_3
_geom_angle
N2 Pd1 N1 79.53(11)
N2 Pd1 Cl1 174.64(7)
N1 Pd1 Cl1 95.17(8)
N2 Pd1 Cl2 93.91(8)
N1 Pd1 Cl2 173.04(8)
Cl1 Pd1 Cl2 91.42(3)
C1 N1 C5 120.0(3)
C1 N1 Pd1 126.3(2)
C5 N1 Pd1 113.7(2)
C6 N2 N3 119.2(3)
C6 N2 Pd1 117.4(2)
N3 N2 Pd1 123.3(2)
C7 N3 N2 122.1(3)
C7 N3 H1 113(3)
N2 N3 H1 119(3)
C8 N4 C12 116.7(4)
N1 C1 C2 121.6(3)
N1 C1 H2 118(2)
C2 C1 H2 120(2)
C3 C2 C1 118.8(4)
C3 C2 H3 132(2)
C1 C2 H3 109(2)
C2 C3 C4 120.1(3)
C2 C3 H4 121(3)
C4 C3 H4 119(3)
C3 C4 C5 118.9(4)
C3 C4 H5 123(2)
C5 C4 H5 118(2)
N1 C5 C4 120.5(3)
N1 C5 C6 115.5(3)
C4 C5 C6 124.0(3)
N2 C6 C5 113.6(3)
N2 C6 C13 125.3(3)
C5 C6 C13 121.0(3)
O1 C7 N3 124.8(3)
O1 C7 C8 123.5(3)
N3 C7 C8 111.7(3)
N4 C8 C9 124.2(4)
N4 C8 C7 116.4(3)
C9 C8 C7 119.3(4)
C10 C9 C8 117.6(5)
C10 C9 H6 124(3)
C8 C9 H6 118(3)
C11 C10 C9 119.3(4)
C11 C10 H7 124(3)
C9 C10 H7 117(3)
C10 C11 C12 119.2(4)
C10 C11 H8 122(3)
C12 C11 H8 119(3)
N4 C12 C11 122.9(5)
N4 C12 H9 114(3)
C11 C12 H9 123(3)
C6 C13 H10 96(5)
C6 C13 H11 119(4)
H10 C13 H11 107(5)
C6 C13 H12 103(5)
H10 C13 H12 128(6)
H11 C13 H12 105(6)
N5 C14 C15 177.6(6)
C14 C15 H13 116(5)
C14 C15 H14 114(5)
H13 C15 H14 114(6)
C14 C15 H15 109(4)
H13 C15 H15 96(5)
H14 C15 H15 105(6)

loop_
_geom_bond_atom_site_label_1
_geom_bond_atom_site_label_2
_geom_bond_distance
Pd1 N2 2.008(3)
Pd1 N1 2.026(2)
Pd1 Cl1 2.2854(9)
Pd1 Cl2 2.2891(7)
O1 C7 1.206(4)
N1 C1 1.331(4)
N1 C5 1.354(4)
N2 C6 1.302(4)
N2 N3 1.383(4)
N3 C7 1.369(4)
N3 H1 0.73(4)
N4 C8 1.334(5)
N4 C12 1.337(5)
N5 C14 1.139(7)
C1 C2 1.391(5)
C1 H2 0.95(4)
C2 C3 1.359(6)
C2 H3 1.07(4)
C3 C4 1.384(6)
C3 H4 0.89(4)
C4 C5 1.385(4)
C4 H5 0.95(4)
C5 C6 1.474(5)
C6 C13 1.477(5)
C7 C8 1.508(5)
C8 C9 1.383(5)
C9 C10 1.382(7)
C9 H6 0.95(5)
C10 C11 1.361(8)
C10 H7 1.05(5)
C11 C12 1.386(7)
C11 H8 0.98(5)
C12 H9 1.02(5)
C13 H10 0.92(7)
C13 H11 1.09(7)
C13 H12 0.69(6)
C14 C15 1.418(8)
C15 H13 1.04(9)
C15 H14 0.76(6)
C15 H15 1.01(6)

loop_
_geom_torsion_atom_site_label_1
_geom_torsion_atom_site_label_2
_geom_torsion_atom_site_label_3
_geom_torsion_atom_site_label_4
_geom_torsion
N2 Pd1 N1 C1 -179.9(3)
Cl1 Pd1 N1 C1 -0.7(3)
Cl2 Pd1 N1 C1 160.3(5)
N2 Pd1 N1 C5 1.0(2)
Cl1 Pd1 N1 C5 -179.8(2)
Cl2 Pd1 N1 C5 -18.8(8)
N1 Pd1 N2 C6 -3.7(2)
Cl1 Pd1 N2 C6 -12.3(10)
Cl2 Pd1 N2 C6 173.9(2)
N1 Pd1 N2 N3 -179.7(3)
Cl1 Pd1 N2 N3 171.8(7)
Cl2 Pd1 N2 N3 -2.0(2)
C6 N2 N3 C7 64.0(4)
Pd1 N2 N3 C7 -120.1(3)
C5 N1 C1 C2 -0.5(5)
Pd1 N1 C1 C2 -179.5(3)
N1 C1 C2 C3 -1.5(6)
C1 C2 C3 C4 1.9(6)
C2 C3 C4 C5 -0.3(6)
C1 N1 C5 C4 2.1(5)
Pd1 N1 C5 C4 -178.8(3)
C1 N1 C5 C6 -177.7(3)
Pd1 N1 C5 C6 1.5(3)
C3 C4 C5 N1 -1.7(5)
C3 C4 C5 C6 178.0(3)
N3 N2 C6 C5 -178.5(3)
Pd1 N2 C6 C5 5.4(4)
N3 N2 C6 C13 5.4(5)
Pd1 N2 C6 C13 -170.7(3)
N1 C5 C6 N2 -4.5(4)
C4 C5 C6 N2 175.7(3)
N1 C5 C6 C13 171.8(4)
C4 C5 C6 C13 -7.9(5)
N2 N3 C7 O1 -12.4(6)
N2 N3 C7 C8 168.2(3)
C12 N4 C8 C9 0.6(6)
C12 N4 C8 C7 179.4(4)
O1 C7 C8 N4 170.1(4)
N3 C7 C8 N4 -10.5(5)
O1 C7 C8 C9 -11.1(6)
N3 C7 C8 C9 168.3(4)
N4 C8 C9 C10 -0.7(7)
C7 C8 C9 C10 -179.4(4)
C8 C9 C10 C11 0.0(7)
C9 C10 C11 C12 0.6(8)
C8 N4 C12 C11 0.1(7)
C10 C11 C12 N4 -0.7(9)
